data_2311723
loop_
_publ_author_name
'Binns, Jack'
'McIntyre, Garry J.'
'Barreda-Arg\"ueso, Jos\'e A'
'Gonz\'alez, Jes\'us'
'Aguado, Fernando'
'Rodr\'iguez, Fernando'
'Valiente, Rafael'
'Parsons, Simon'

_publ_section_title
;
 Phase transition sequences in tetramethylammonium tetrachlorometallates
 by X-ray diffraction and spectroscopic measurements.
;
_journal_issue 'Pt 5'
_journal_name_full 'Acta crystallographica Section B, Structural science, crystal engineering and materials'
_journal_page_first 844
_journal_page_last 855
_journal_paper_doi 10.1107/S2052520617006412
_journal_volume 73
_journal_year 2017
_chemical_formula_moiety 'C4 Cl4 Fe1 N1'
_chemical_formula_sum 'C4 Cl4 Fe N'
_chemical_formula_weight 259.71
_chemical_name_systematic 'tetramethylammonium tetrachloroferrate(III)'
_space_group_IT_number 221
_space_group_name_Hall '-P 4 2 3'
_space_group_name_H-M_alt 'P m -3 m'
_symmetry_cell_setting cubic
_symmetry_space_group_name_Hall '-P 4 2 3'
_symmetry_space_group_name_H-M 'P m -3 m'
_atom_sites_solution_hydrogens difmap
_atom_sites_solution_primary direct
_audit_creation_date 15-07-08
_audit_creation_method CRYSTALS_ver_14.40
_cell_angle_alpha 90
_cell_angle_beta 90
_cell_angle_gamma 90
_cell_formula_units_Z 1
_cell_length_a 6.8470(5)
_cell_length_b 6.8470(5)
_cell_length_c 6.8470(5)
_cell_measurement_reflns_used 1571
_cell_measurement_temperature 365
_cell_measurement_theta_max 28.5219
_cell_measurement_theta_min 2.9706
_cell_volume 321.00(4)
_computing_cell_refinement 'CrysAlis, (Oxford Diffraction, 2002)'
_computing_data_collection 'SuperNova, (Oxford Diffraction, 2010)'
_computing_data_reduction 'CrysAlis, (Oxford Diffraction, 2002)'
_computing_molecular_graphics 'CAMERON (Watkin et al., 1996)'
_computing_publication_material 'CRYSTALS (Betteridge et al., 2003)'
_computing_structure_refinement 'CRYSTALS (Betteridge et al., 2003)'
_computing_structure_solution 'SHELXS 86 (Sheldrick, 1986)'
_diffrn_ambient_temperature 365
_diffrn_detector_area_resol_mean 5.1574
_diffrn_measured_fraction_theta_full 1.0000
_diffrn_measured_fraction_theta_max 1.0000
_diffrn_measurement_details
;
#__ type_ start__ end____ width___ exp.time_
  1 omega  -14.00   79.00   1.0000    2.6100
omega____ theta____ kappa____ phi______ frames
    -       10.2436   77.0000   90.0000 93

#__ type_ start__ end____ width___ exp.time_
  2 omega  -16.00   74.00   1.0000    2.6100
omega____ theta____ kappa____ phi______ frames
    -       10.2436   38.0000    0.0000 90

#__ type_ start__ end____ width___ exp.time_
  3 omega  -18.00   82.00   1.0000    2.6100
omega____ theta____ kappa____ phi______ frames
    -       10.2436   57.0000 -120.0000 100

#__ type_ start__ end____ width___ exp.time_
  4 omega  -16.00   52.00   1.0000    2.6100
omega____ theta____ kappa____ phi______ frames
    -       10.2436  -99.0000   60.0000 68

#__ type_ start__ end____ width___ exp.time_
  5 omega  -41.00   44.00   1.0000    2.6100
omega____ theta____ kappa____ phi______ frames
    -       10.2436  -77.0000  -60.0000 85

#__ type_ start__ end____ width___ exp.time_
  6 omega   32.00   67.00   1.0000    2.6100
omega____ theta____ kappa____ phi______ frames
    -       10.2436 -124.0000 -125.0000 35

#__ type_ start__ end____ width___ exp.time_
  7 omega  -63.00   13.00   1.0000    2.6100
omega____ theta____ kappa____ phi______ frames
    -       10.2436  -38.0000 -180.0000 76

#__ type_ start__ end____ width___ exp.time_
  8 omega   13.00   60.00   1.0000    2.6100
omega____ theta____ kappa____ phi______ frames
    -       10.2436 -112.0000  110.0898 47

#__ type_ start__ end____ width___ exp.time_
  9 omega  -88.00   25.00   1.0000    2.6100
omega____ theta____ kappa____ phi______ frames
    -       -8.9155  -77.0000  -60.0000 113

#__ type_ start__ end____ width___ exp.time_
 10 omega  -20.00   33.00   1.0000    2.6100
omega____ theta____ kappa____ phi______ frames
    -       -8.9155  -99.0000  150.0000 53

#__ type_ start__ end____ width___ exp.time_
 11 omega  -64.00   40.00   1.0000    2.6100
omega____ theta____ kappa____ phi______ frames
    -       10.2436  -57.0000   60.0000 104

#__ type_ start__ end____ width___ exp.time_
 12 omega  -20.00   52.00   1.0000    2.6100
omega____ theta____ kappa____ phi______ frames
    -       10.2436  -99.0000  -90.0000 72

#__ type_ start__ end____ width___ exp.time_
 13 omega  -68.00   44.00   1.0000    2.6100
omega____ theta____ kappa____ phi______ frames
    -       10.2436  -77.0000    0.0000 112

#__ type_ start__ end____ width___ exp.time_
 14 omega  -20.00   52.00   1.0000    2.6100
omega____ theta____ kappa____ phi______ frames
    -       10.2436  -99.0000 -180.0000 72

#__ type_ start__ end____ width___ exp.time_
 15 omega    1.00   64.00   1.0000    2.6100
omega____ theta____ kappa____ phi______ frames
    -       10.2436 -124.0000 -125.0000 63

#__ type_ start__ end____ width___ exp.time_
 16 omega   -9.00   60.00   1.0000    2.6100
omega____ theta____ kappa____ phi______ frames
    -       10.2436 -112.0000  110.0898 69

;
_diffrn_measurement_device Area
_diffrn_measurement_device_type 'SuperNova, Dual, Cu at zero, Atlas'
_diffrn_measurement_method \w
_diffrn_orient_matrix_UB_11 -0.0102712000
_diffrn_orient_matrix_UB_12 -0.1025522000
_diffrn_orient_matrix_UB_13 -0.0108929000
_diffrn_orient_matrix_UB_21 0.1028035000
_diffrn_orient_matrix_UB_22 -0.0094600000
_diffrn_orient_matrix_UB_23 -0.0082067000
_diffrn_orient_matrix_UB_31 0.0071652000
_diffrn_orient_matrix_UB_32 -0.0116587000
_diffrn_orient_matrix_UB_33 0.1026661000
_diffrn_radiation_monochromator mirror
_diffrn_radiation_source 'SuperNova (Mo) X-ray Source'
_diffrn_radiation_type 'Mo K\a'
_diffrn_radiation_wavelength 0.71073
_diffrn_reflns_av_R_equivalents 0.0587
_diffrn_reflns_av_sigmaI/netI 0.0447
_diffrn_reflns_limit_h_max 4
_diffrn_reflns_limit_h_min -4
_diffrn_reflns_limit_k_max 4
_diffrn_reflns_limit_k_min -4
_diffrn_reflns_limit_l_max 4
_diffrn_reflns_limit_l_min -4
_diffrn_reflns_number 1895
_diffrn_reflns_theta_full 13.6761
_diffrn_reflns_theta_max 13.3936
_diffrn_reflns_theta_min 2.9690
_diffrn_standards_number 0
_exptl_absorpt_coefficient_mu 1.953
_exptl_absorpt_correction_type none
_exptl_crystal_colour orange
_exptl_crystal_density_diffrn 1.343
_exptl_crystal_density_method 'not measured'
_exptl_crystal_description block
_exptl_crystal_F_000 125
_exptl_crystal_size_max 0.100
_exptl_crystal_size_mid 0.050
_exptl_crystal_size_min 0.050
_refine_diff_density_max 0.18
_refine_diff_density_min -0.25
_refine_ls_extinction_method None
_refine_ls_goodness_of_fit_ref 0.9907
_refine_ls_hydrogen_treatment noref
_refine_ls_matrix_type full
_refine_ls_number_parameters 14
_refine_ls_number_reflns 18
_refine_ls_number_restraints 85
_refine_ls_R_factor_all 0.0981
_refine_ls_R_factor_gt 0.0981
_refine_ls_shift/su_max 0.0000156
_refine_ls_shift/su_mean 0.0000040
_refine_ls_structure_factor_coef Fsqd
_refine_ls_weighting_details
;
 Method, part 1, Chebychev polynomial, (Watkin, 1994, Prince, 1982) 
 [weight] = 1.0/[A~0~*T~0~(x)+A~1~*T~1~(x) ... +A~n-1~]*T~n-1~(x)] 
 where A~i~ are the Chebychev coefficients listed below and x= Fcalc/Fmax 
 Method = Robust Weighting (Prince, 1982) 
 W = [weight] * [1-(deltaF/6*sigmaF)^2^]^2^ 
 A~i~ are: 
 13.8 13.1 9.98 
;
_refine_ls_weighting_scheme calc
_refine_ls_wR_factor_all 0.1380
_refine_ls_wR_factor_gt 0.1380
_refine_ls_wR_factor_ref 0.1380
_reflns_limit_h_max 2
_reflns_limit_h_min 0
_reflns_limit_k_max 3
_reflns_limit_k_min 0
_reflns_limit_l_max 4
_reflns_limit_l_min 1
_reflns_number_gt 18
_reflns_number_total 21
_reflns_threshold_expression I>2.0\s(I)
_oxford_diffrn_Wilson_B_factor 14.74
_oxford_diffrn_Wilson_scale 0.89
_oxford_refine_ls_r_factor_ref 0.0981
_oxford_refine_ls_scale 2.7(2)
_oxford_reflns_number_all 18
_oxford_reflns_threshold_expression_ref I>-3.0\s(I)
_oxford_structure_analysis_title 'TCF in Pm-3m'
_cod_data_source_file fx5008sup1.cif
_cod_data_source_block tcf_cP22
_cod_original_cell_volume 321.00(7)
_cod_original_sg_symbol_H-M 'P m -3 m '
_cod_original_formula_sum 'C4 Cl4 Fe1 N1'
_cod_database_code 2311723

loop_
_symmetry_equiv_pos_as_xyz
x,y,z
-x,-y,-z
y,z,x
-y,-z,-x
z,x,y
-z,-x,-y
x,y,-z
-x,-y,z
y,z,-x
-y,-z,x
z,x,-y
-z,-x,y
y,-z,-x
-y,z,x
z,-x,-y
-z,x,y
-z,x,-y
z,-x,y
-x,y,-z
x,-y,z
-y,z,-x
y,-z,x
x,-y,-z
-x,y,z
y,x,z
-y,-x,-z
z,y,x
-z,-y,-x
x,z,y
-x,-z,-y
y,x,-z
-y,-x,z
z,y,-x
-z,-y,x
x,z,-y
-x,-z,y
-z,y,-x
z,-y,x
-x,z,-y
x,-z,y
x,-z,-y
-x,z,y
y,-x,-z
-y,x,z
z,-y,-x
-z,y,x
-y,x,-z
y,-x,z

loop_
_atom_site_label
_atom_site_type_symbol
_atom_site_fract_x
_atom_site_fract_y
_atom_site_fract_z
_atom_site_U_iso_or_equiv
_atom_site_occupancy
_atom_site_adp_type
_atom_site_refinement_flags_posn
_atom_site_refinement_flags_adp
Fe1 Fe 0.0000 0.0000 0.0000 0.2446 1.0000 Uani DS TU
Cl2 Cl 0.3157(15) -0.0517(19) 0.0517(19) 0.2463 0.1250 Uani DS TU
Cl3 Cl 0.1838(13) 0.1838(13) 0.1838(13) 0.2462 0.1250 Uani DS TU
N4 N 0.5000 0.5000 0.5000 0.2322 1.0000 Uani S T
C100 C 0.5000 0.5000 0.5000 0.12(3) 4.0000 Uiso . .

loop_
_atom_site_aniso_label
_atom_site_aniso_U_11
_atom_site_aniso_U_22
_atom_site_aniso_U_33
_atom_site_aniso_U_23
_atom_site_aniso_U_13
_atom_site_aniso_U_12
Fe1 0.245(5) 0.245(5) 0.245(5) 0.0000 0.0000 0.0000
Cl2 0.245(5) 0.247(6) 0.247(6) 0.0002(11) -0.0005(9) 0.0005(9)
Cl3 0.246(6) 0.246(6) 0.246(6) -0.0008(12) -0.0008(12) -0.0008(12)
N4 0.23(2) 0.23(2) 0.23(2) 0.0000 0.0000 0.0000

loop_
_atom_type_symbol
_atom_type_scat_dispersion_real
_atom_type_scat_dispersion_imag
_atom_type_scat_Cromer_Mann_a1
_atom_type_scat_Cromer_Mann_b1
_atom_type_scat_Cromer_Mann_a2
_atom_type_scat_Cromer_Mann_b2
_atom_type_scat_Cromer_Mann_a3
_atom_type_scat_Cromer_Mann_b3
_atom_type_scat_Cromer_Mann_a4
_atom_type_scat_Cromer_Mann_b4
_atom_type_scat_Cromer_Mann_c
_atom_type_scat_source
C 0.0033 0.0016 2.3100 20.8439 1.0200 10.2075 1.5886 0.5687 0.8650 51.6512 0.2156 'International Tables Vol C 4.2.6.8 and 6.1.1.4'
H 0.0000 0.0000 0.4930 10.5109 0.3229 26.1257 0.1402 3.1424 0.0408 57.7998 0.0030 'International Tables Vol C 4.2.6.8 and 6.1.1.4'
N 0.0061 0.0033 12.2126 0.0057 3.1322 9.8933 2.0125 28.9975 1.1663 0.5826 -11.5290 'International Tables Vol C 4.2.6.8 and 6.1.1.4'
Cl 0.1484 0.1585 11.4604 0.0104 7.1964 1.1662 6.2556 18.5194 1.6455 47.7784 -9.5574 'International Tables Vol C 4.2.6.8 and 6.1.1.4'
Fe 0.3463 0.8444 11.7695 4.7611 7.3573 0.3072 3.5222 15.3535 2.3045 76.8805 1.0369 'International Tables Vol C 4.2.6.8 and 6.1.1.4'

loop_
_geom_angle_atom_site_label_1
_geom_angle_site_symmetry_1
_geom_angle_atom_site_label_2
_geom_angle_atom_site_label_3
_geom_angle_site_symmetry_3
_geom_angle
_geom_angle_publ_flag
Cl2 2_555 Fe1 Cl2 3_555 88.54(10) yes
Cl2 2_555 Fe1 Cl2 4_555 91.46(10) yes
Cl2 3_555 Fe1 Cl2 4_555 179.995 yes
Cl2 2_555 Fe1 Cl2 5_555 88.54(10) yes
Cl2 3_555 Fe1 Cl2 5_555 91.46(10) yes
Cl2 4_555 Fe1 Cl2 5_555 88.54(10) yes
Cl2 2_555 Fe1 Cl2 6_555 91.46(10) yes
Cl2 3_555 Fe1 Cl2 6_555 88.54(10) yes
Cl2 4_555 Fe1 Cl2 6_555 91.46(10) yes
Cl2 5_555 Fe1 Cl2 6_555 179.995 yes
Cl2 2_555 Fe1 Cl2 7_555 161.6(7) yes
Cl2 3_555 Fe1 Cl2 7_555 109.7(7) yes
Cl2 4_555 Fe1 Cl2 7_555 70.3(7) yes
Cl2 5_555 Fe1 Cl2 7_555 88.54(10) yes
Cl2 6_555 Fe1 Cl2 7_555 91.46(10) yes
Cl2 2_555 Fe1 Cl2 8_555 18.4(7) yes
Cl2 3_555 Fe1 Cl2 8_555 70.3(7) yes
Cl2 4_555 Fe1 Cl2 8_555 109.7(7) yes
Cl2 5_555 Fe1 Cl2 8_555 91.46(10) yes
Cl2 6_555 Fe1 Cl2 8_555 88.54(10) yes
Cl2 2_555 Fe1 Cl2 9_555 70.3(7) yes
Cl2 3_555 Fe1 Cl2 9_555 153.9(9) yes
Cl2 4_555 Fe1 Cl2 9_555 26.1(9) yes
Cl2 5_555 Fe1 Cl2 9_555 73.4(5) yes
Cl2 6_555 Fe1 Cl2 9_555 106.6(5) yes
Cl2 2_555 Fe1 Cl2 10_555 109.7(7) yes
Cl2 3_555 Fe1 Cl2 10_555 26.1(9) yes
Cl2 4_555 Fe1 Cl2 10_555 153.9(9) yes
Cl2 5_555 Fe1 Cl2 10_555 106.6(5) yes
Cl2 6_555 Fe1 Cl2 10_555 73.4(5) yes
Cl2 2_555 Fe1 Cl2 11_555 91.46(10) yes
Cl2 3_555 Fe1 Cl2 11_555 73.4(5) yes
Cl2 4_555 Fe1 Cl2 11_555 106.6(5) yes
Cl2 5_555 Fe1 Cl2 11_555 18.4(7) yes
Cl2 6_555 Fe1 Cl2 11_555 161.6(7) yes
Cl2 2_555 Fe1 Cl2 12_555 88.54(10) yes
Cl2 3_555 Fe1 Cl2 12_555 106.6(5) yes
Cl2 4_555 Fe1 Cl2 12_555 73.4(5) yes
Cl2 5_555 Fe1 Cl2 12_555 161.6(7) yes
Cl2 6_555 Fe1 Cl2 12_555 18.4(7) yes
Cl2 2_555 Fe1 Cl2 13_555 73.4(5) yes
Cl2 3_555 Fe1 Cl2 13_555 161.6(7) yes
Cl2 4_555 Fe1 Cl2 13_555 18.4(7) yes
Cl2 5_555 Fe1 Cl2 13_555 91.46(10) yes
Cl2 6_555 Fe1 Cl2 13_555 88.54(10) yes
Cl2 2_555 Fe1 Cl2 . 179.995 yes
Cl2 3_555 Fe1 Cl2 . 91.46(10) yes
Cl2 4_555 Fe1 Cl2 . 88.54(10) yes
Cl2 5_555 Fe1 Cl2 . 91.46(10) yes
Cl2 6_555 Fe1 Cl2 . 88.54(10) yes
Cl2 2_555 Fe1 Cl3 . 124.23(7) yes
Cl2 3_555 Fe1 Cl3 . 55.77(7) yes
Cl2 4_555 Fe1 Cl3 . 124.23(7) yes
Cl2 5_555 Fe1 Cl3 . 55.77(7) yes
Cl2 6_555 Fe1 Cl3 . 124.23(7) yes
Cl2 7_555 Fe1 Cl2 8_555 179.995 yes
Cl2 7_555 Fe1 Cl2 9_555 91.46(10) yes
Cl2 8_555 Fe1 Cl2 9_555 88.54(10) yes
Cl2 7_555 Fe1 Cl2 10_555 88.54(10) yes
Cl2 8_555 Fe1 Cl2 10_555 91.46(10) yes
Cl2 9_555 Fe1 Cl2 10_555 179.995 yes
Cl2 7_555 Fe1 Cl2 11_555 91.46(10) yes
Cl2 8_555 Fe1 Cl2 11_555 88.54(10) yes
Cl2 9_555 Fe1 Cl2 11_555 91.46(10) yes
Cl2 10_555 Fe1 Cl2 11_555 88.54(10) yes
Cl2 7_555 Fe1 Cl2 12_555 88.54(10) yes
Cl2 8_555 Fe1 Cl2 12_555 91.46(10) yes
Cl2 9_555 Fe1 Cl2 12_555 88.54(10) yes
Cl2 10_555 Fe1 Cl2 12_555 91.46(10) yes
Cl2 11_555 Fe1 Cl2 12_555 179.995 yes
Cl2 7_555 Fe1 Cl2 13_555 88.54(10) yes
Cl2 8_555 Fe1 Cl2 13_555 91.46(10) yes
Cl2 9_555 Fe1 Cl2 13_555 18.4(7) yes
Cl2 10_555 Fe1 Cl2 13_555 161.6(7) yes
Cl2 11_555 Fe1 Cl2 13_555 109.7(7) yes
Cl2 7_555 Fe1 Cl2 . 18.4(7) yes
Cl2 8_555 Fe1 Cl2 . 161.6(7) yes
Cl2 9_555 Fe1 Cl2 . 109.7(7) yes
Cl2 10_555 Fe1 Cl2 . 70.3(7) yes
Cl2 11_555 Fe1 Cl2 . 88.54(10) yes
Cl2 7_555 Fe1 Cl3 . 67.8(5) yes
Cl2 8_555 Fe1 Cl3 . 112.2(5) yes
Cl2 9_555 Fe1 Cl3 . 124.23(7) yes
Cl2 10_555 Fe1 Cl3 . 55.77(7) yes
Cl2 11_555 Fe1 Cl3 . 41.7(5) yes
Cl2 12_555 Fe1 Cl2 13_555 70.3(7) yes
Cl2 12_555 Fe1 Cl2 . 91.46(10) yes
Cl2 13_555 Fe1 Cl2 . 106.6(5) yes
Cl2 12_555 Fe1 Cl3 . 138.3(5) yes
Cl2 13_555 Fe1 Cl3 . 138.3(5) yes
Cl2 . Fe1 Cl3 . 55.77(7) yes

loop_
_geom_bond_atom_site_label_1
_geom_bond_atom_site_label_2
_geom_bond_site_symmetry_2
_geom_bond_distance
_geom_bond_publ_flag
Fe1 Cl2 2_555 2.219(10) yes
Fe1 Cl2 3_555 2.219(10) yes
Fe1 Cl2 4_555 2.219(10) yes
Fe1 Cl2 5_555 2.219(10) yes
Fe1 Cl2 6_555 2.219(10) yes
Fe1 Cl2 7_555 2.219(10) yes
Fe1 Cl2 8_555 2.219(10) yes
Fe1 Cl2 9_555 2.219(10) yes
Fe1 Cl2 10_555 2.219(10) yes
Fe1 Cl2 11_555 2.219(10) yes
Fe1 Cl2 12_555 2.219(10) yes
Fe1 Cl2 13_555 2.219(10) yes
Fe1 Cl2 . 2.219(10) yes
Fe1 Cl3 . 2.179(15) yes

loop_
_oxford_atom_site_label
_oxford_atom_site_special_uiso
_oxford_atom_site_special_size
_oxford_atom_site_special_shape
C100 0.12(3) 1.59(3) Sphere
